data_7246778
loop_
_publ_author_name
'Tetrault, Timothy'
'Meredith, Reagan J.'
'Yoon, Mi-Kyung'
'Canizares, Christopher'
'Oliver, Allen G.'
'Carmichael, Ian'
'Serianni, Anthony S.'

_publ_section_title
;
 One-bond <sup>13</sup>C-<sup>13</sup>C spin-coupling constants in
 saccharides: a comparison of experimental and calculated values by
 density functional theory using solid-state <sup>13</sup>C NMR and X-ray
 crystallography.
;
_journal_issue 23
_journal_name_full 'Physical chemistry chemical physics : PCCP'
_journal_page_first 16048
_journal_page_last 16059
_journal_paper_doi 10.1039/d2cp05363b
_journal_volume 25
_journal_year 2023
_chemical_absolute_configuration rmad
_chemical_formula_moiety 'C7 H14 O6, 0.5(H2 O)'
_chemical_formula_sum 'C7 H15 O6.5'
_chemical_formula_weight 203.19
_space_group_crystal_system tetragonal
_space_group_IT_number 92
_space_group_name_Hall 'P 4abw 2nw'
_space_group_name_H-M_alt 'P 41 21 2'
_atom_sites_solution_hydrogens difmap
_atom_sites_solution_primary dual
_atom_sites_solution_secondary difmap
_audit_creation_method SHELXL-2018/3
_audit_update_record
;
2023-03-29 deposited with the CCDC.	2023-05-11 downloaded from the CCDC.
;
_cell_angle_alpha 90
_cell_angle_beta 90
_cell_angle_gamma 90
_cell_formula_units_Z 8
_cell_length_a 7.3472(2)
_cell_length_b 7.3472(2)
_cell_length_c 34.1458(12)
_cell_measurement_reflns_used 9615
_cell_measurement_temperature 120(2)
_cell_measurement_theta_max 69.81
_cell_measurement_theta_min 6.16
_cell_volume 1843.24(10)
_computing_cell_refinement 'Bruker SAINT (Bruker, 2021)'
_computing_data_collection 'Bruker APEX-4 (Bruker, 2021)'
_computing_data_reduction 'Bruker SAINT (Bruker, 2021)'
_computing_molecular_graphics 'Mercury (Macrae et al., 2020)'
_computing_publication_material 'CIFTAB (Sheldrick, 2008)'
_computing_structure_refinement 'SHELXL-2018/3 (Sheldrick, 2015b)'
_computing_structure_solution 'SHELXT-2018/2 (Sheldrick, 2015a)'
_diffrn_ambient_temperature 120(2)
_diffrn_detector_area_resol_mean 7.41
_diffrn_measured_fraction_theta_full 0.999
_diffrn_measured_fraction_theta_max 0.996
_diffrn_measurement_device_type 'Bruker PHOTON-II'
_diffrn_measurement_method 'combination of \w and \f-scans '
_diffrn_radiation_monochromator 'MONTEL Multi-layer'
_diffrn_radiation_source 'Incoatec micro-focus'
_diffrn_radiation_type CuK\a
_diffrn_radiation_wavelength 1.54178
_diffrn_reflns_av_R_equivalents 0.0354
_diffrn_reflns_av_unetI/netI 0.0248
_diffrn_reflns_Laue_measured_fraction_full 0.999
_diffrn_reflns_Laue_measured_fraction_max 0.996
_diffrn_reflns_limit_h_max 8
_diffrn_reflns_limit_h_min -8
_diffrn_reflns_limit_k_max 8
_diffrn_reflns_limit_k_min -8
_diffrn_reflns_limit_l_max 41
_diffrn_reflns_limit_l_min -41
_diffrn_reflns_number 43262
_diffrn_reflns_point_group_measured_fraction_full 0.999
_diffrn_reflns_point_group_measured_fraction_max 0.995
_diffrn_reflns_theta_full 67.679
_diffrn_reflns_theta_max 69.733
_diffrn_reflns_theta_min 6.161
_exptl_absorpt_coefficient_mu 1.135
_exptl_absorpt_correction_T_max 0.9904
_exptl_absorpt_correction_T_min 0.8394
_exptl_absorpt_correction_type numerical
_exptl_absorpt_process_details 'SADABS (Krause et al., 2015)'
_exptl_crystal_colour colorless
_exptl_crystal_density_diffrn 1.464
_exptl_crystal_description tablet
_exptl_crystal_F_000 872
_exptl_crystal_size_max 0.200
_exptl_crystal_size_mid 0.177
_exptl_crystal_size_min 0.084
_refine_diff_density_max 0.263
_refine_diff_density_min -0.307
_refine_diff_density_rms 0.115
_refine_ls_abs_structure_details
;
 Flack x determined using 611 quotients [(I+)-(I-)]/[(I+)+(I-)]
 (Parsons, Flack and Wagner, Acta Cryst. B69 (2013) 249-259).
;
_refine_ls_abs_structure_Flack 0.03(3)
_refine_ls_extinction_method none
_refine_ls_goodness_of_fit_ref 1.092
_refine_ls_hydrogen_treatment refall
_refine_ls_matrix_type full
_refine_ls_number_parameters 183
_refine_ls_number_reflns 1727
_refine_ls_number_restraints 0
_refine_ls_restrained_S_all 1.092
_refine_ls_R_factor_all 0.0255
_refine_ls_R_factor_gt 0.0217
_refine_ls_shift/su_max 0.001
_refine_ls_shift/su_mean 0.000
_refine_ls_structure_factor_coef Fsqd
_refine_ls_weighting_details 'w=1/[\s^2^(Fo^2^)+(0.0354P)^2^+0.3452P] where P=(Fo^2^+2Fc^2^)/3'
_refine_ls_weighting_scheme calc
_refine_ls_wR_factor_gt 0.0583
_refine_ls_wR_factor_ref 0.0586
_reflns_Friedel_coverage 0.556
_reflns_Friedel_fraction_full 1.000
_reflns_Friedel_fraction_max 0.994
_reflns_number_gt 1703
_reflns_number_total 1727
_reflns_threshold_expression 'I > 2\s(I)'
_cod_data_source_file d2cp05363b2.cif
_cod_data_source_block tt2203
_cod_depositor_comments 'Adding full bibliography for 7246773--7246779.cif.'
_cod_original_cell_volume 1843.24(12)
_cod_original_formula_sum 'C7 H15 O6.50'
_cod_database_code 7246778
_shelx_shelxl_version_number 2018/3
_shelx_space_group_comment
;
The symmetry employed for this shelxl refinement is uniquely defined
by the following loop, which should always be used as a source of
symmetry information in preference to the above space-group names.
They are only intended as comments.
;
_shelx_estimated_absorpt_t_min 0.805
_shelx_estimated_absorpt_t_max 0.911

loop_
_space_group_symop_operation_xyz
'x, y, z'
'-x, -y, z+1/2'
'-y+1/2, x+1/2, z+1/4'
'y+1/2, -x+1/2, z+3/4'
'-x+1/2, y+1/2, -z+1/4'
'x+1/2, -y+1/2, -z+3/4'
'y, x, -z'
'-y, -x, -z+1/2'

loop_
_atom_site_label
_atom_site_type_symbol
_atom_site_fract_x
_atom_site_fract_y
_atom_site_fract_z
_atom_site_U_iso_or_equiv
_atom_site_adp_type
_atom_site_occupancy
_atom_site_site_symmetry_order
_atom_site_calc_flag
_atom_site_refinement_flags_posn
_atom_site_refinement_flags_adp
_atom_site_refinement_flags_occupancy
_atom_site_disorder_assembly
_atom_site_disorder_group
O1 O 0.64302(13) 0.71498(14) 0.58410(3) 0.0156(2) Uani 1 1 d . . . . .
O2 O 0.97582(14) 0.79296(14) 0.62198(3) 0.0162(2) Uani 1 1 d . . . . .
H2O H 0.904(3) 0.828(3) 0.6389(6) 0.032(6) Uiso 1 1 d . . . . .
O3 O 1.20821(15) 0.49087(14) 0.63123(3) 0.0168(2) Uani 1 1 d . . . . .
H3O H 1.300(3) 0.426(3) 0.6269(6) 0.036(6) Uiso 1 1 d . . . . .
O4 O 1.20551(14) 0.24043(14) 0.56465(3) 0.0159(2) Uani 1 1 d . . . . .
H4O H 1.243(3) 0.161(3) 0.5807(6) 0.026(5) Uiso 1 1 d . . . . .
O5 O 0.75027(13) 0.43911(14) 0.56391(3) 0.0137(2) Uani 1 1 d . . . . .
O6 O 0.71654(16) 0.16470(15) 0.50251(3) 0.0211(3) Uani 1 1 d . . . . .
H6O H 0.626(3) 0.234(3) 0.5071(6) 0.037(6) Uiso 1 1 d . . . . .
C1 C 0.79970(19) 0.62263(19) 0.57404(4) 0.0130(3) Uani 1 1 d . . . . .
H1 H 0.861(2) 0.677(2) 0.5511(5) 0.015(4) Uiso 1 1 d . . . . .
C2 C 0.9263(2) 0.61455(19) 0.60934(4) 0.0133(3) Uani 1 1 d . . . . .
H2 H 0.864(3) 0.549(2) 0.6303(5) 0.015(4) Uiso 1 1 d . . . . .
C3 C 1.09643(19) 0.5107(2) 0.59740(4) 0.0137(3) Uani 1 1 d . . . . .
H3 H 1.164(3) 0.584(2) 0.5771(5) 0.015(4) Uiso 1 1 d . . . . .
C4 C 1.04690(19) 0.32377(19) 0.58075(4) 0.0133(3) Uani 1 1 d . . . . .
H4 H 0.999(2) 0.253(2) 0.6017(5) 0.011(4) Uiso 1 1 d . . . . .
C5 C 0.90338(19) 0.3396(2) 0.54858(4) 0.0136(3) Uani 1 1 d . . . . .
H5 H 0.952(2) 0.404(2) 0.5260(5) 0.013(4) Uiso 1 1 d . . . . .
C6 C 0.8320(2) 0.1552(2) 0.53575(4) 0.0167(3) Uani 1 1 d . . . . .
H6A H 0.933(3) 0.080(3) 0.5284(5) 0.018(4) Uiso 1 1 d . . . . .
H6B H 0.767(2) 0.100(2) 0.5580(5) 0.014(4) Uiso 1 1 d . . . . .
C7 C 0.5298(2) 0.7541(2) 0.55068(4) 0.0192(3) Uani 1 1 d . . . . .
H7A H 0.419(3) 0.816(3) 0.5607(5) 0.026(5) Uiso 1 1 d . . . . .
H7B H 0.490(3) 0.643(3) 0.5384(6) 0.026(5) Uiso 1 1 d . . . . .
H7C H 0.598(3) 0.830(3) 0.5313(6) 0.031(5) Uiso 1 1 d . . . . .
O1W O 1.37686(15) 0.37686(15) 0.500000 0.0227(4) Uani 1 2 d S T P . .
H1W H 1.321(3) 0.331(3) 0.5193(6) 0.035(6) Uiso 1 1 d . . . . .

loop_
_atom_site_aniso_label
_atom_site_aniso_U_11
_atom_site_aniso_U_22
_atom_site_aniso_U_33
_atom_site_aniso_U_23
_atom_site_aniso_U_13
_atom_site_aniso_U_12
O1 0.0130(5) 0.0179(5) 0.0158(5) -0.0025(4) -0.0016(4) 0.0041(4)
O2 0.0138(5) 0.0142(5) 0.0205(5) -0.0058(4) 0.0007(4) -0.0011(4)
O3 0.0139(5) 0.0187(5) 0.0179(5) -0.0038(4) -0.0045(4) 0.0036(4)
O4 0.0160(5) 0.0168(5) 0.0148(4) 0.0016(4) 0.0017(4) 0.0058(4)
O5 0.0130(5) 0.0127(5) 0.0154(5) -0.0021(4) 0.0001(4) 0.0000(4)
O6 0.0242(6) 0.0210(6) 0.0181(5) -0.0041(4) -0.0061(4) 0.0003(5)
C1 0.0130(7) 0.0115(7) 0.0146(6) -0.0010(5) 0.0005(5) 0.0000(5)
C2 0.0130(7) 0.0125(7) 0.0143(6) -0.0009(5) -0.0004(5) -0.0016(5)
C3 0.0128(7) 0.0152(7) 0.0130(6) -0.0002(5) -0.0005(5) -0.0001(6)
C4 0.0137(7) 0.0145(7) 0.0117(6) 0.0003(5) 0.0010(5) 0.0016(5)
C5 0.0136(7) 0.0143(7) 0.0131(6) -0.0004(5) 0.0013(5) 0.0014(5)
C6 0.0197(7) 0.0154(7) 0.0149(7) -0.0014(6) -0.0017(6) -0.0004(6)
C7 0.0166(8) 0.0203(8) 0.0206(7) -0.0032(6) -0.0073(6) 0.0036(6)
O1W 0.0260(6) 0.0260(6) 0.0160(7) -0.0021(5) 0.0021(5) -0.0095(7)

loop_
_atom_type_symbol
_atom_type_description
_atom_type_scat_dispersion_real
_atom_type_scat_dispersion_imag
_atom_type_scat_source
C C 0.0181 0.0091 'International Tables Vol C Tables 4.2.6.8 and 6.1.1.4'
H H 0.0000 0.0000 'International Tables Vol C Tables 4.2.6.8 and 6.1.1.4'
O O 0.0492 0.0322 'International Tables Vol C Tables 4.2.6.8 and 6.1.1.4'

loop_
_geom_angle_atom_site_label_1
_geom_angle_atom_site_label_2
_geom_angle_atom_site_label_3
_geom_angle
_geom_angle_site_symmetry_1
_geom_angle_site_symmetry_3
_geom_angle_publ_flag
C1 O1 C7 112.51(10) . . ?
C2 O2 H2O 109.8(16) . . ?
C3 O3 H3O 112.4(15) . . ?
C4 O4 H4O 108.2(14) . . ?
C1 O5 C5 111.48(11) . . ?
C6 O6 H6O 110.4(15) . . ?
O1 C1 O5 108.07(11) . . ?
O1 C1 C2 109.36(11) . . ?
O5 C1 C2 107.93(11) . . ?
O1 C1 H1 112.4(11) . . ?
O5 C1 H1 107.7(10) . . ?
C2 C1 H1 111.2(10) . . ?
O2 C2 C3 109.39(12) . . ?
O2 C2 C1 111.05(11) . . ?
C3 C2 C1 108.03(11) . . ?
O2 C2 H2 110.5(10) . . ?
C3 C2 H2 109.6(11) . . ?
C1 C2 H2 108.2(11) . . ?
O3 C3 C2 107.95(11) . . ?
O3 C3 C4 110.26(11) . . ?
C2 C3 C4 110.75(12) . . ?
O3 C3 H3 109.3(10) . . ?
C2 C3 H3 108.6(11) . . ?
C4 C3 H3 110.0(10) . . ?
O4 C4 C5 108.63(11) . . ?
O4 C4 C3 109.52(12) . . ?
C5 C4 C3 111.29(11) . . ?
O4 C4 H4 111.0(10) . . ?
C5 C4 H4 109.0(10) . . ?
C3 C4 H4 107.4(10) . . ?
O5 C5 C6 106.76(11) . . ?
O5 C5 C4 108.45(10) . . ?
C6 C5 C4 112.24(12) . . ?
O5 C5 H5 109.3(10) . . ?
C6 C5 H5 109.3(10) . . ?
C4 C5 H5 110.7(11) . . ?
O6 C6 C5 113.19(12) . . ?
O6 C6 H6A 106.3(10) . . ?
C5 C6 H6A 108.9(12) . . ?
O6 C6 H6B 110.3(10) . . ?
C5 C6 H6B 108.1(10) . . ?
H6A C6 H6B 110.0(15) . . ?
O1 C7 H7A 107.1(11) . . ?
O1 C7 H7B 110.6(12) . . ?
H7A C7 H7B 106.8(16) . . ?
O1 C7 H7C 110.2(12) . . ?
H7A C7 H7C 112.6(17) . . ?
H7B C7 H7C 109.5(16) . . ?
H1W O1W H1W 103(3) . 7_646 ?

loop_
_geom_bond_atom_site_label_1
_geom_bond_atom_site_label_2
_geom_bond_distance
_geom_bond_site_symmetry_2
_geom_bond_publ_flag
O1 C1 1.3797(17) . ?
O1 C7 1.4409(17) . ?
O2 C2 1.4273(17) . ?
O2 H2O 0.83(2) . ?
O3 C3 1.4248(16) . ?
O3 H3O 0.84(3) . ?
O4 C4 1.4266(16) . ?
O4 H4O 0.84(2) . ?
O5 C1 1.4386(17) . ?
O5 C5 1.4402(17) . ?
O6 C6 1.4186(17) . ?
O6 H6O 0.85(3) . ?
C1 C2 1.5233(19) . ?
C1 H1 0.988(18) . ?
C2 C3 1.5203(19) . ?
C2 H2 0.975(18) . ?
C3 C4 1.5305(19) . ?
C3 H3 1.007(18) . ?
C4 C5 1.5272(18) . ?
C4 H4 0.952(17) . ?
C5 C6 1.517(2) . ?
C5 H5 0.972(17) . ?
C6 H6A 0.956(19) . ?
C6 H6B 0.984(18) . ?
C7 H7A 1.00(2) . ?
C7 H7B 0.96(2) . ?
C7 H7C 1.00(2) . ?
O1W H1W 0.85(2) . ?
O1W H1W 0.85(2) 7_646 ?

loop_
_geom_hbond_atom_site_label_D
_geom_hbond_atom_site_label_H
_geom_hbond_atom_site_label_A
_geom_hbond_distance_DH
_geom_hbond_distance_HA
_geom_hbond_distance_DA
_geom_hbond_angle_DHA
_geom_hbond_site_symmetry_A
_geom_hbond_publ_flag
O2 H2O O5 0.83(2) 2.13(2) 2.9505(14) 172(2) 5_656 yes
O3 H3O O2 0.84(3) 1.92(3) 2.7414(14) 168(2) 5_746 yes
O4 H4O O3 0.84(2) 1.84(2) 2.6793(14) 172(2) 5_746 yes
O6 H6O O1W 0.85(3) 2.12(3) 2.9438(13) 161(2) 1_455 yes
O1W H1W O4 0.85(2) 1.89(2) 2.7319(14) 176(2) . yes

loop_
_geom_torsion_atom_site_label_1
_geom_torsion_atom_site_label_2
_geom_torsion_atom_site_label_3
_geom_torsion_atom_site_label_4
_geom_torsion
_geom_torsion_site_symmetry_1
_geom_torsion_site_symmetry_2
_geom_torsion_site_symmetry_3
_geom_torsion_site_symmetry_4
_geom_torsion_publ_flag
C7 O1 C1 O5 -72.25(14) . . . . ?
C7 O1 C1 C2 170.50(11) . . . . ?
C5 O5 C1 O1 173.14(10) . . . . ?
C5 O5 C1 C2 -68.69(13) . . . . ?
O1 C1 C2 O2 -60.54(15) . . . . ?
O5 C1 C2 O2 -177.87(11) . . . . ?
O1 C1 C2 C3 179.50(11) . . . . ?
O5 C1 C2 C3 62.17(14) . . . . ?
O2 C2 C3 O3 63.49(14) . . . . ?
C1 C2 C3 O3 -175.51(11) . . . . ?
O2 C2 C3 C4 -175.71(10) . . . . ?
C1 C2 C3 C4 -54.71(14) . . . . ?
O3 C3 C4 O4 -68.92(13) . . . . ?
C2 C3 C4 O4 171.67(11) . . . . ?
O3 C3 C4 C5 170.96(11) . . . . ?
C2 C3 C4 C5 51.55(15) . . . . ?
C1 O5 C5 C6 -175.22(10) . . . . ?
C1 O5 C5 C4 63.64(13) . . . . ?
O4 C4 C5 O5 -174.62(11) . . . . ?
C3 C4 C5 O5 -53.97(14) . . . . ?
O4 C4 C5 C6 67.68(14) . . . . ?
C3 C4 C5 C6 -171.66(11) . . . . ?
O5 C5 C6 O6 69.04(14) . . . . ?
C4 C5 C6 O6 -172.26(12) . . . . ?
